data_4028221
loop_
_publ_author_name
'Fabr\'icio F. Naciuk'
'Julio C. Milan'
'Almir Andre\~ao'
'Paulo C. M. L. Miranda'

_publ_contact_author_address 'UNICAMP - Brazil'
_publ_contact_author_email miranda@iqm.unicamp.br
_publ_contact_author_name 'Julio Milan'
_publ_contact_author_phone +55.19.35.21.30.83
_publ_section_title
;
 Exploitation of a Tuned Oxidation with N-Haloimides in the Synthesis of
 Caulibugulones A-D
;
_journal_name_full 'Journal of Organic Chemistry'
_journal_page_first 5026
_journal_page_last 5030
_journal_paper_doi 10.1021/jo302772t
_journal_volume 78
_journal_year 2013
_chemical_compound_source 'total synthesis'
_chemical_formula_moiety 'C10 H7 Cl N2 O2'
_chemical_formula_sum 'C10 H7 Cl N2 O2'
_chemical_formula_weight 222.63
_chemical_melting_point 499
_chemical_name_common 'caulibugulone C'
_chemical_name_systematic 6-chloro-7-(methylamino)isoquinoline-5,8-dione
_space_group_IT_number 4
_symmetry_cell_setting monoclinic
_symmetry_space_group_name_Hall 'P 2yb'
_symmetry_space_group_name_H-M 'P 1 21 1'
_atom_sites_solution_hydrogens geom
_atom_sites_solution_primary direct
_atom_sites_solution_secondary difmap
_audit_creation_method SHELXL-97
_cell_angle_alpha 90.00
_cell_angle_beta 95.509(2)
_cell_angle_gamma 90.00
_cell_formula_units_Z 2
_cell_length_a 5.3738(4)
_cell_length_b 5.4329(4)
_cell_length_c 16.3535(12)
_cell_measurement_reflns_used 2458
_cell_measurement_temperature 296(2)
_cell_measurement_theta_max 36.22
_cell_measurement_theta_min 1.25
_cell_volume 475.24(6)
_computing_structure_refinement 'SHELXL-97 (Sheldrick, 1997)'
_computing_structure_solution 'SHELXS-97 (Sheldrick, 1990)'
_diffrn_ambient_temperature 296(2)
_diffrn_measured_fraction_theta_full 0.997
_diffrn_measured_fraction_theta_max 0.997
_diffrn_radiation_monochromator graphite
_diffrn_radiation_source 'fine-focus sealed tube'
_diffrn_radiation_type MoK\a
_diffrn_radiation_wavelength 0.71073
_diffrn_reflns_av_R_equivalents 0.0000
_diffrn_reflns_av_sigmaI/netI 0.0196
_diffrn_reflns_limit_h_max 8
_diffrn_reflns_limit_h_min -8
_diffrn_reflns_limit_k_max 8
_diffrn_reflns_limit_k_min 0
_diffrn_reflns_limit_l_max 27
_diffrn_reflns_limit_l_min 0
_diffrn_reflns_number 2458
_diffrn_reflns_theta_full 36.22
_diffrn_reflns_theta_max 36.22
_diffrn_reflns_theta_min 1.25
_exptl_absorpt_coefficient_mu 0.379
_exptl_absorpt_correction_T_max 0.9260
_exptl_absorpt_correction_T_min 0.4172
_exptl_absorpt_correction_type multi-scan
_exptl_absorpt_process_details
;
SADABS-2008/1 (Bruker,2008) was used for absorption correction.
wR2(int) was 0.0599 before and 0.0341 after correction.
The Ratio of minimum to maximum transmission is 0.946.
The \l/2 correction factor is 0.0015.
;
_exptl_crystal_colour 'dark red'
_exptl_crystal_density_diffrn 1.549
_exptl_crystal_description monoclinic
_exptl_crystal_F_000 228
_exptl_crystal_size_max 0.70
_exptl_crystal_size_mid 0.42
_exptl_crystal_size_min 0.21
_refine_diff_density_max 0.271
_refine_diff_density_min -0.245
_refine_diff_density_rms 0.053
_refine_ls_abs_structure_details 'Flack H D (1983), Acta Cryst. A39, 876-881'
_refine_ls_abs_structure_Flack 0.12(8)
_refine_ls_extinction_method none
_refine_ls_goodness_of_fit_ref 0.851
_refine_ls_hydrogen_treatment mixed
_refine_ls_matrix_type full
_refine_ls_number_parameters 152
_refine_ls_number_reflns 2458
_refine_ls_number_restraints 1
_refine_ls_restrained_S_all 0.851
_refine_ls_R_factor_all 0.0593
_refine_ls_R_factor_gt 0.0387
_refine_ls_shift/su_max 0.001
_refine_ls_shift/su_mean 0.000
_refine_ls_structure_factor_coef Fsqd
_refine_ls_weighting_details 'calc w=1/[\s^2^(Fo^2^)+(0.1151P)^2^+0.0410P] where P=(Fo^2^+2Fc^2^)/3'
_refine_ls_weighting_scheme calc
_refine_ls_wR_factor_gt 0.1144
_refine_ls_wR_factor_ref 0.1442
_reflns_number_gt 1869
_reflns_number_total 2458
_reflns_threshold_expression >2sigma(I)
_cod_data_source_file jo302772t_si_004.cif
_cod_data_source_block Caulibugulone_C
_cod_database_code 4028221

loop_
_symmetry_equiv_pos_as_xyz
'x, y, z'
'-x, y+1/2, -z'

loop_
_atom_site_label
_atom_site_type_symbol
_atom_site_fract_x
_atom_site_fract_y
_atom_site_fract_z
_atom_site_U_iso_or_equiv
_atom_site_adp_type
_atom_site_occupancy
_atom_site_symmetry_multiplicity
_atom_site_calc_flag
_atom_site_refinement_flags
H0AA H -0.140(6) 0.771(11) 0.419(2) 0.058(10) Uiso 1 1 d .
H0AB H 0.130(6) 0.710(9) 0.461(2) 0.064(10) Uiso 1 1 d .
H0AC H -0.054(8) 0.503(12) 0.414(3) 0.076(14) Uiso 1 1 d .
H2 H 0.054(6) 0.844(9) 0.306(2) 0.057(9) Uiso 1 1 d .
C0AA C 0.0048(5) 0.6778(6) 0.41469(14) 0.0484(6) Uani 1 1 d .
C1 C 0.2817(3) 0.6097(4) 0.30046(10) 0.0318(3) Uani 1 1 d .
C2 C 0.4270(3) 0.4083(4) 0.32521(11) 0.0341(3) Uani 1 1 d .
C3 C 0.6136(4) 0.3056(4) 0.27716(12) 0.0378(4) Uani 1 1 d .
C4 C 0.6541(3) 0.4282(4) 0.19770(12) 0.0353(3) Uani 1 1 d .
C5 C 0.8306(4) 0.3414(5) 0.14801(15) 0.0461(5) Uani 1 1 d .
H5 H 0.9253 0.2025 0.1631 0.055 Uiso 1 1 calc R
C6 C 0.8636(5) 0.4639(6) 0.07602(15) 0.0516(6) Uani 1 1 d .
H6 H 0.9836 0.4042 0.0437 0.062 Uiso 1 1 calc R
C7 C 0.3280(4) 0.7355(4) 0.22056(12) 0.0368(4) Uani 1 1 d .
C8 C 0.5178(3) 0.6349(4) 0.17116(11) 0.0339(3) Uani 1 1 d .
C10 C 0.5641(4) 0.7469(6) 0.09752(12) 0.0438(4) Uani 1 1 d .
H10 H 0.4725 0.8863 0.0808 0.053 Uiso 1 1 calc R
N2 N 0.0991(3) 0.7202(4) 0.33591(10) 0.0396(4) Uani 1 1 d .
N9 N 0.7337(4) 0.6635(5) 0.04975(13) 0.0518(5) Uani 1 1 d .
O1 O 0.2076(4) 0.9155(4) 0.19941(13) 0.0653(6) Uani 1 1 d .
O2 O 0.7399(4) 0.1253(4) 0.29988(12) 0.0600(5) Uani 1 1 d .
Cl1 Cl 0.40003(12) 0.25535(13) 0.41726(4) 0.05254(18) Uani 1 1 d .

loop_
_atom_site_aniso_label
_atom_site_aniso_U_11
_atom_site_aniso_U_22
_atom_site_aniso_U_33
_atom_site_aniso_U_23
_atom_site_aniso_U_13
_atom_site_aniso_U_12
C0AA 0.0492(10) 0.0623(16) 0.0358(9) -0.0005(9) 0.0145(8) 0.0096(11)
C1 0.0347(7) 0.0312(8) 0.0301(7) -0.0007(6) 0.0056(5) 0.0058(6)
C2 0.0387(8) 0.0328(8) 0.0312(7) 0.0050(6) 0.0047(6) 0.0060(7)
C3 0.0393(8) 0.0362(9) 0.0381(8) 0.0032(7) 0.0054(6) 0.0128(7)
C4 0.0351(7) 0.0359(8) 0.0353(8) -0.0006(6) 0.0053(6) 0.0097(7)
C5 0.0451(9) 0.0491(12) 0.0458(10) -0.0027(9) 0.0121(8) 0.0173(10)
C6 0.0510(11) 0.0607(15) 0.0456(11) -0.0061(11) 0.0185(9) 0.0099(12)
C7 0.0393(7) 0.0357(8) 0.0364(7) 0.0058(7) 0.0087(6) 0.0128(7)
C8 0.0365(7) 0.0348(8) 0.0312(7) 0.0017(6) 0.0079(6) 0.0090(7)
C10 0.0501(10) 0.0460(11) 0.0367(8) 0.0053(9) 0.0116(7) 0.0112(10)
N2 0.0434(7) 0.0417(10) 0.0355(7) 0.0019(7) 0.0124(6) 0.0138(7)
N9 0.0575(10) 0.0619(14) 0.0388(8) 0.0035(9) 0.0195(7) 0.0077(11)
O1 0.0751(12) 0.0637(13) 0.0619(11) 0.0272(10) 0.0306(9) 0.0445(11)
O2 0.0663(10) 0.0567(11) 0.0589(11) 0.0208(9) 0.0168(8) 0.0360(10)
Cl1 0.0619(3) 0.0539(3) 0.0434(3) 0.0182(2) 0.0130(2) 0.0119(3)

loop_
_atom_type_symbol
_atom_type_description
_atom_type_scat_dispersion_real
_atom_type_scat_dispersion_imag
_atom_type_scat_source
C C 0.0033 0.0016 'International Tables Vol C Tables 4.2.6.8 and 6.1.1.4'
H H 0.0000 0.0000 'International Tables Vol C Tables 4.2.6.8 and 6.1.1.4'
N N 0.0061 0.0033 'International Tables Vol C Tables 4.2.6.8 and 6.1.1.4'
O O 0.0106 0.0060 'International Tables Vol C Tables 4.2.6.8 and 6.1.1.4'
Cl Cl 0.1484 0.1585 'International Tables Vol C Tables 4.2.6.8 and 6.1.1.4'

loop_
_geom_angle_atom_site_label_1
_geom_angle_atom_site_label_2
_geom_angle_atom_site_label_3
_geom_angle
N2 C0AA H0AA 110(2)
N2 C0AA H0AB 113(2)
H0AA C0AA H0AB 111(3)
N2 C0AA H0AC 106(2)
H0AA C0AA H0AC 105(4)
H0AB C0AA H0AC 112(4)
N2 C1 C2 130.53(18)
N2 C1 C7 111.17(16)
C2 C1 C7 118.31(15)
C1 C2 C3 123.30(17)
C1 C2 Cl1 122.71(14)
C3 C2 Cl1 113.99(14)
O2 C3 C2 122.4(2)
O2 C3 C4 119.73(18)
C2 C3 C4 117.87(17)
C8 C4 C5 117.5(2)
C8 C4 C3 121.08(16)
C5 C4 C3 121.46(19)
C6 C5 C4 119.1(2)
C6 C5 H5 120.4
C4 C5 H5 120.4
N9 C6 C5 124.0(2)
N9 C6 H6 118.0
C5 C6 H6 118.0
O1 C7 C8 121.81(19)
O1 C7 C1 119.02(17)
C8 C7 C1 119.16(16)
C4 C8 C10 119.44(18)
C4 C8 C7 120.22(17)
C10 C8 C7 120.34(18)
N9 C10 C8 123.1(2)
N9 C10 H10 118.4
C8 C10 H10 118.4
C1 N2 C0AA 130.7(2)
C1 N2 H2 107(2)
C0AA N2 H2 122(2)
C10 N9 C6 116.8(2)

loop_
_geom_bond_atom_site_label_1
_geom_bond_atom_site_label_2
_geom_bond_distance
C0AA N2 1.448(3)
C0AA H0AA 0.94(4)
C0AA H0AB 0.98(4)
C0AA H0AC 1.00(7)
C1 N2 1.330(2)
C1 C2 1.382(2)
C1 C7 1.516(3)
C2 C3 1.444(3)
C2 Cl1 1.7379(19)
C3 O2 1.229(3)
C3 C4 1.494(3)
C4 C8 1.387(3)
C4 C5 1.390(3)
C5 C6 1.379(4)
C5 H5 0.9300
C6 N9 1.338(4)
C6 H6 0.9300
C7 O1 1.205(3)
C7 C8 1.466(3)
C8 C10 1.393(3)
C10 N9 1.335(3)
C10 H10 0.9300
N2 H2 0.85(4)
